data_4062216
loop_
_publ_author_name
'K\"ohler, Katrin'
'Eichhorn, Jens'
'Meyer, Franc'
'Vidovic, Denis'

_publ_section_title
;
 Dicopper(I) Oxalate Complexes Stabilized by Lewis Bases: Potential Precursors
 for Copper Deposition
;
_journal_issue 22
_journal_name_full Organometallics
_journal_page_first 4426
_journal_page_last 4432
_journal_paper_doi 10.1021/om0303653
_journal_volume 22
_journal_year 2003
_chemical_formula_sum 'C18 H36 Cu2 O4 Si4'
_chemical_formula_weight 555.91
_space_group_IT_number 15
_symmetry_cell_setting monoclinic
_symmetry_space_group_name_Hall '-C 2yc'
_symmetry_space_group_name_H-M 'C 1 2/c 1'
_cell_angle_alpha 90.00
_cell_angle_beta 100.02(3)
_cell_angle_gamma 90.00
_cell_formula_units_Z 4
_cell_length_a 15.435(3)
_cell_length_b 9.6089(19)
_cell_length_c 18.519(4)
_cell_measurement_temperature 133(2)
_cell_volume 2704.7(9)
_diffrn_ambient_temperature 133(2)
_exptl_crystal_density_diffrn 1.365
_cod_original_sg_symbol_H-M 'C 2/c'
_cod_database_code 4062216

loop_
_symmetry_equiv_pos_as_xyz
'x, y, z'
'-x, y, -z+1/2'
'x+1/2, y+1/2, z'
'-x+1/2, y+1/2, -z+1/2'
'-x, -y, -z'
'x, -y, z-1/2'
'-x+1/2, -y+1/2, -z'
'x+1/2, -y+1/2, z-1/2'

loop_
_atom_site_label
_atom_site_type_symbol
_atom_site_fract_x
_atom_site_fract_y
_atom_site_fract_z
_atom_site_U_iso_or_equiv
_atom_site_adp_type
_atom_site_occupancy
_atom_site_symmetry_multiplicity
_atom_site_calc_flag
_atom_site_refinement_flags
_atom_site_disorder_assembly
_atom_site_disorder_group
Cu Cu 1.152166(15) 0.52690(2) 0.583797(12) 0.02155(12) Uani 1 1 d . . .
Si1 Si 1.18881(3) 0.60682(6) 0.75806(3) 0.02476(15) Uani 1 1 d . . .
Si2 Si 1.37061(4) 0.53208(5) 0.57117(3) 0.02216(15) Uani 1 1 d . . .
O1 O 1.02525(9) 0.52595(15) 0.59470(8) 0.0283(4) Uani 1 1 d . . .
O2 O 0.89424(9) 0.50274(15) 0.52222(8) 0.0249(3) Uani 1 1 d . . .
C1 C 1.23640(12) 0.5645(2) 0.67468(10) 0.0223(4) Uani 1 1 d . . .
C2 C 1.27927(13) 0.5463(2) 0.62453(11) 0.0222(4) Uani 1 1 d . . .
C3 C 1.28042(15) 0.6514(3) 0.83388(12) 0.0350(5) Uani 1 1 d . . .
H3A H 1.3118 0.7332 0.8201 0.053 Uiso 1 1 calc R . .
H3B H 1.3212 0.5726 0.8431 0.053 Uiso 1 1 calc R . .
H3C H 1.2565 0.6719 0.8784 0.053 Uiso 1 1 calc R . .
C4 C 1.11597(14) 0.7596(3) 0.73168(13) 0.0371(5) Uani 1 1 d . . .
H4A H 1.1508 0.8369 0.7175 0.056 Uiso 1 1 calc R . .
H4B H 1.0887 0.7878 0.7734 0.056 Uiso 1 1 calc R . .
H4C H 1.0700 0.7345 0.6903 0.056 Uiso 1 1 calc R . .
C5 C 1.12800(16) 0.4521(3) 0.78202(13) 0.0381(6) Uani 1 1 d . . .
H5A H 1.1694 0.3757 0.7965 0.057 Uiso 1 1 calc R . .
H5B H 1.0847 0.4238 0.7394 0.057 Uiso 1 1 calc R . .
H5C H 1.0977 0.4751 0.8228 0.057 Uiso 1 1 calc R . .
C6 C 1.47027(17) 0.6027(3) 0.63037(14) 0.0435(6) Uiso 1 1 d . . .
H6A H 1.4821 0.5498 0.6763 0.065 Uiso 1 1 calc R . .
H6B H 1.4607 0.7008 0.6412 0.065 Uiso 1 1 calc R . .
H6C H 1.5207 0.5948 0.6049 0.065 Uiso 1 1 calc R . .
C7 C 1.38446(16) 0.3455(2) 0.54819(13) 0.0350(5) Uani 1 1 d . . .
H7A H 1.3286 0.3090 0.5217 0.053 Uiso 1 1 calc R . .
H7B H 1.4023 0.2923 0.5935 0.053 Uiso 1 1 calc R . .
H7C H 1.4297 0.3372 0.5173 0.053 Uiso 1 1 calc R . .
C8 C 1.34159(15) 0.6364(2) 0.48626(12) 0.0332(5) Uani 1 1 d . . .
H8A H 1.2852 0.6041 0.4586 0.050 Uiso 1 1 calc R . .
H8B H 1.3875 0.6256 0.4562 0.050 Uiso 1 1 calc R . .
H8C H 1.3368 0.7347 0.4991 0.050 Uiso 1 1 calc R . .
C9 C 0.97652(14) 0.5079(2) 0.53373(11) 0.0211(4) Uani 1 1 d . . .

loop_
_atom_site_aniso_label
_atom_site_aniso_U_11
_atom_site_aniso_U_22
_atom_site_aniso_U_33
_atom_site_aniso_U_23
_atom_site_aniso_U_13
_atom_site_aniso_U_12
Cu 0.01704(17) 0.02759(18) 0.01962(17) -0.00101(8) 0.00209(11) -0.00087(8)
Si1 0.0196(3) 0.0363(3) 0.0185(3) -0.0020(2) 0.0037(2) 0.0030(2)
Si2 0.0183(3) 0.0275(3) 0.0214(3) -0.0001(2) 0.0055(2) 0.0020(2)
O1 0.0190(8) 0.0461(9) 0.0198(8) -0.0050(6) 0.0036(6) -0.0032(6)
O2 0.0183(8) 0.0349(7) 0.0214(7) -0.0046(6) 0.0037(6) -0.0021(6)
C1 0.0175(9) 0.0282(9) 0.0203(10) -0.0002(8) 0.0004(8) 0.0003(8)
C2 0.0173(10) 0.0267(10) 0.0218(10) 0.0009(7) 0.0008(8) 0.0003(7)
C3 0.0319(11) 0.0462(13) 0.0243(11) -0.0048(10) -0.0023(9) 0.0053(10)
C4 0.0304(11) 0.0472(14) 0.0324(12) -0.0080(10) 0.0017(9) 0.0128(10)
C5 0.0351(13) 0.0504(14) 0.0325(13) 0.0001(10) 0.0162(11) -0.0055(10)
C7 0.0421(13) 0.0331(11) 0.0331(12) 0.0029(9) 0.0154(10) 0.0091(10)
C8 0.0386(12) 0.0337(11) 0.0301(11) 0.0071(9) 0.0140(10) 0.0067(9)
C9 0.0219(11) 0.0214(9) 0.0203(10) -0.0015(7) 0.0046(9) -0.0010(7)

loop_
_geom_bond_atom_site_label_1
_geom_bond_atom_site_label_2
_geom_bond_distance
_geom_bond_site_symmetry_2
_geom_bond_publ_flag
Cu C1 1.973(2) . ?
Cu C2 1.984(2) . ?
Cu O2 1.9898(16) 5_766 ?
Cu O1 2.0040(15) . ?
Si1 C5 1.853(3) . ?
Si1 C3 1.861(2) . ?
Si1 C4 1.862(2) . ?
Si1 C1 1.866(2) . ?
Si2 C8 1.853(2) . ?
Si2 C6 1.855(3) . ?
Si2 C2 1.862(2) . ?
Si2 C7 1.863(2) . ?
O1 C9 1.255(3) . ?
O2 C9 1.252(3) . ?
O2 Cu 1.9898(16) 5_766 ?
C1 C2 1.243(3) . ?
C9 C9 1.557(4) 5_766 ?
